data_4328317
loop_
_publ_author_name
'Baoming Ji'
'Dongsheng Deng'
'Xiao He'
'Bin Liu'
'Shaobin Miao'
'Ning Ma'
'Weizhou Wang'
'Liguo Ji'
'Peng Liu'
'Xianfei Li'

_publ_contact_author_address
; 
College of Chemistry and Chemical Engineering
Luoyang Normal University
Luoyang 471022
P. R. China 
;
_publ_contact_author_email dengdongsheng168@sina.com
_publ_contact_author_fax '086 379 65523821'
_publ_contact_author_name 'Dong-sheng Deng'
_publ_contact_author_phone '086 379 65523821'
_publ_section_title
;
 Syntheses, Structures, Luminescence, and Magnetic Properties of
 One-dimensional Lanthanide Coordination Polymers with a Rigid
 2,2'-Bipyridine-3,3',6,6'-tetracarboxylic Acid Ligand
;
_journal_name_full 'Inorganic Chemistry'
_journal_page_first 2170
_journal_page_last 2177
_journal_paper_doi 10.1021/ic202063h
_journal_volume 51
_journal_year 2012
_chemical_formula_sum 'C14 H11 Gd N2 O11'
_chemical_formula_weight 540.50
_chemical_name_systematic
;

 ?

;
_space_group_IT_number 2
_symmetry_cell_setting triclinic
_symmetry_space_group_name_Hall '-P 1'
_symmetry_space_group_name_H-M 'P -1'
_atom_sites_solution_hydrogens geom
_atom_sites_solution_primary direct
_atom_sites_solution_secondary difmap
_audit_creation_method SHELXL-97
_cell_angle_alpha 86.2070(10)
_cell_angle_beta 87.6560(10)
_cell_angle_gamma 85.3200(10)
_cell_formula_units_Z 2
_cell_length_a 9.2249(11)
_cell_length_b 9.2640(11)
_cell_length_c 9.4434(11)
_cell_measurement_reflns_used 5933
_cell_measurement_temperature 296(2)
_cell_measurement_theta_max 28.24
_cell_measurement_theta_min 2.99
_cell_volume 802.06(16)
_computing_cell_refinement 'Bruker SMART'
_computing_data_collection 'Bruker SMART'
_computing_data_reduction 'Bruker SAINT'
_computing_molecular_graphics 'Bruker SHELXTL'
_computing_publication_material 'Bruker SHELXTL'
_computing_structure_refinement 'SHELXL-97 (Sheldrick, 1997)'
_computing_structure_solution 'SHELXS-97 (Sheldrick, 1990)'
_diffrn_ambient_temperature 296(2)
_diffrn_measured_fraction_theta_full 0.992
_diffrn_measured_fraction_theta_max 0.992
_diffrn_measurement_device_type 'CCD area detector'
_diffrn_measurement_method 'phi and omega scans'
_diffrn_radiation_monochromator graphite
_diffrn_radiation_source 'fine-focus sealed tube'
_diffrn_radiation_type MoK\a
_diffrn_radiation_wavelength 0.71073
_diffrn_reflns_av_R_equivalents 0.0166
_diffrn_reflns_av_sigmaI/netI 0.0226
_diffrn_reflns_limit_h_max 11
_diffrn_reflns_limit_h_min -11
_diffrn_reflns_limit_k_max 11
_diffrn_reflns_limit_k_min -11
_diffrn_reflns_limit_l_max 11
_diffrn_reflns_limit_l_min -11
_diffrn_reflns_number 6149
_diffrn_reflns_theta_full 25.50
_diffrn_reflns_theta_max 25.50
_diffrn_reflns_theta_min 2.99
_diffrn_standards_decay_% 0
_diffrn_standards_interval_count 0
_diffrn_standards_interval_time 0
_diffrn_standards_number 0
_exptl_absorpt_coefficient_mu 4.205
_exptl_absorpt_correction_T_max 0.7865
_exptl_absorpt_correction_T_min 0.4721
_exptl_absorpt_correction_type multi-scan
_exptl_absorpt_process_details sadabs
_exptl_crystal_colour yellow
_exptl_crystal_density_diffrn 2.238
_exptl_crystal_description block
_exptl_crystal_F_000 522
_exptl_crystal_size_max 0.21
_exptl_crystal_size_mid 0.19
_exptl_crystal_size_min 0.06
_refine_diff_density_max 0.642
_refine_diff_density_min -0.766
_refine_diff_density_rms 0.083
_refine_ls_extinction_method none
_refine_ls_goodness_of_fit_ref 1.022
_refine_ls_hydrogen_treatment constr
_refine_ls_matrix_type full
_refine_ls_number_parameters 254
_refine_ls_number_reflns 2972
_refine_ls_number_restraints 0
_refine_ls_restrained_S_all 1.022
_refine_ls_R_factor_all 0.0172
_refine_ls_R_factor_gt 0.0166
_refine_ls_shift/su_max 0.002
_refine_ls_shift/su_mean 0.000
_refine_ls_structure_factor_coef Fsqd
_refine_ls_weighting_details 'calc w=1/[\s^2^(Fo^2^)+(0.0264P)^2^+0.4401P] where P=(Fo^2^+2Fc^2^)/3'
_refine_ls_weighting_scheme calc
_refine_ls_wR_factor_gt 0.0424
_refine_ls_wR_factor_ref 0.0427
_reflns_number_gt 2883
_reflns_number_total 2972
_reflns_threshold_expression >2sigma(I)
_cod_data_source_file ic202063h_si_004.cif
_cod_data_source_block c
_cod_database_code 4328317

loop_
_symmetry_equiv_pos_as_xyz
'x, y, z'
'-x, -y, -z'

loop_
_atom_site_label
_atom_site_type_symbol
_atom_site_fract_x
_atom_site_fract_y
_atom_site_fract_z
_atom_site_U_iso_or_equiv
_atom_site_adp_type
_atom_site_occupancy
_atom_site_symmetry_multiplicity
_atom_site_calc_flag
_atom_site_refinement_flags
Gd1 Gd 0.588718(11) 0.129340(11) 0.853500(11) 0.01287(5) Uani 1 1 d .
O1 O 0.35739(19) 0.05648(18) 0.94316(19) 0.0184(4) Uani 1 1 d .
O2 O 0.1203(3) 0.1022(3) 0.9926(4) 0.0797(12) Uani 1 1 d .
O3 O 0.3679(2) 0.7302(2) 0.5915(2) 0.0263(4) Uani 1 1 d .
O4 O 0.1847(2) 0.8144(2) 0.7354(2) 0.0257(4) Uani 1 1 d .
H4 H 0.1865 0.8873 0.6814 0.039 Uiso 1 1 calc R
O5 O 0.5991(2) 0.88739(19) 0.7767(2) 0.0252(4) Uani 1 1 d .
O6 O 0.45512(19) 0.75280(18) 0.92075(19) 0.0183(4) Uani 1 1 d .
O7 O 0.9673(2) 0.2457(2) 0.5682(2) 0.0301(5) Uani 1 1 d .
O8 O 0.7872(2) 0.12679(19) 0.67764(19) 0.0201(4) Uani 1 1 d .
O9 O 0.8155(2) 0.1980(2) 0.95436(19) 0.0214(4) Uani 1 1 d .
H1W H 0.8014 0.2020 1.0436 0.032 Uiso 1 1 d R
H2W H 0.8947 0.1460 0.9418 0.032 Uiso 1 1 d R
O10 O 0.4633(2) 0.1390(2) 0.6274(2) 0.0301(5) Uani 1 1 d .
H3W H 0.5047 0.1674 0.5496 0.045 Uiso 1 1 d R
H4W H 0.3819 0.1152 0.6012 0.045 Uiso 1 1 d R
O11 O 0.1909(2) 0.0396(2) 0.5590(2) 0.0256(4) Uani 1 1 d .
H5W H 0.1188 0.1028 0.5615 0.038 Uiso 1 1 d R
H6W H 0.1987 0.0014 0.4793 0.038 Uiso 1 1 d R
N1 N 0.3804(2) 0.3348(2) 0.8486(2) 0.0162(4) Uani 1 1 d .
N2 N 0.6350(2) 0.3772(2) 0.7294(2) 0.0148(4) Uani 1 1 d .
C1 C 0.2466(3) 0.2943(3) 0.8869(3) 0.0192(5) Uani 1 1 d .
C2 C 0.1225(3) 0.3900(3) 0.8779(3) 0.0260(6) Uani 1 1 d .
H2 H 0.0318 0.3613 0.9093 0.031 Uiso 1 1 calc R
C3 C 0.1391(3) 0.5297(3) 0.8206(3) 0.0228(6) Uani 1 1 d .
H3 H 0.0582 0.5961 0.8121 0.027 Uiso 1 1 calc R
C4 C 0.2757(3) 0.5712(3) 0.7758(3) 0.0166(5) Uani 1 1 d .
C5 C 0.3982(3) 0.4712(3) 0.7981(2) 0.0140(5) Uani 1 1 d .
C6 C 0.2368(3) 0.1395(3) 0.9448(3) 0.0274(6) Uani 1 1 d .
C7 C 0.2833(3) 0.7142(3) 0.6920(3) 0.0184(5) Uani 1 1 d .
C8 C 0.5540(3) 0.4996(2) 0.7615(2) 0.0135(5) Uani 1 1 d .
C9 C 0.6159(3) 0.6344(3) 0.7537(3) 0.0157(5) Uani 1 1 d .
C10 C 0.7538(3) 0.6407(3) 0.6888(3) 0.0217(6) Uani 1 1 d .
H10 H 0.7952 0.7292 0.6771 0.026 Uiso 1 1 calc R
C11 C 0.8302(3) 0.5169(3) 0.6415(3) 0.0214(6) Uani 1 1 d .
H11 H 0.9190 0.5218 0.5919 0.026 Uiso 1 1 calc R
C12 C 0.7694(3) 0.3849(3) 0.6708(3) 0.0154(5) Uani 1 1 d .
C13 C 0.5490(3) 0.7695(3) 0.8214(3) 0.0168(5) Uani 1 1 d .
C14 C 0.8499(3) 0.2412(3) 0.6366(3) 0.0176(5) Uani 1 1 d .

loop_
_atom_site_aniso_label
_atom_site_aniso_U_11
_atom_site_aniso_U_22
_atom_site_aniso_U_33
_atom_site_aniso_U_23
_atom_site_aniso_U_13
_atom_site_aniso_U_12
Gd1 0.01328(8) 0.00819(8) 0.01682(8) -0.00032(5) 0.00381(5) -0.00139(5)
O1 0.0151(9) 0.0137(9) 0.0258(9) 0.0006(7) 0.0033(7) -0.0011(7)
O2 0.0210(13) 0.0282(13) 0.180(4) 0.0374(17) 0.0292(17) 0.0025(10)
O3 0.0275(11) 0.0272(11) 0.0221(10) 0.0072(8) 0.0023(8) 0.0014(8)
O4 0.0312(11) 0.0148(9) 0.0285(10) 0.0038(8) 0.0029(8) 0.0079(8)
O5 0.0326(11) 0.0111(9) 0.0318(10) -0.0045(8) 0.0107(9) -0.0042(8)
O6 0.0175(9) 0.0155(9) 0.0220(9) -0.0048(7) 0.0034(7) -0.0006(7)
O7 0.0225(10) 0.0196(10) 0.0463(13) -0.0019(9) 0.0178(9) 0.0006(8)
O8 0.0251(10) 0.0127(9) 0.0221(9) -0.0016(7) 0.0055(8) -0.0014(7)
O9 0.0175(9) 0.0249(10) 0.0215(9) 0.0003(8) 0.0022(7) -0.0027(7)
O10 0.0312(11) 0.0390(12) 0.0214(10) 0.0016(9) 0.0000(8) -0.0131(9)
O11 0.0285(11) 0.0192(10) 0.0276(10) -0.0015(8) -0.0005(8) 0.0065(8)
N1 0.0153(11) 0.0129(10) 0.0202(11) -0.0007(8) 0.0012(8) -0.0015(8)
N2 0.0147(10) 0.0107(10) 0.0187(10) -0.0009(8) 0.0019(8) -0.0006(8)
C1 0.0147(12) 0.0153(13) 0.0273(14) 0.0005(10) 0.0020(10) -0.0019(10)
C2 0.0145(13) 0.0186(14) 0.0443(17) 0.0021(12) 0.0021(12) -0.0030(10)
C3 0.0153(13) 0.0172(13) 0.0350(15) 0.0026(11) -0.0024(11) 0.0018(10)
C4 0.0181(13) 0.0139(12) 0.0178(12) -0.0024(9) 0.0001(10) -0.0003(10)
C5 0.0150(12) 0.0118(11) 0.0152(11) -0.0026(9) 0.0009(9) -0.0006(9)
C6 0.0156(13) 0.0141(13) 0.0511(18) 0.0042(12) 0.0061(12) -0.0016(10)
C7 0.0190(13) 0.0167(13) 0.0194(12) 0.0003(10) -0.0040(10) -0.0001(10)
C8 0.0159(12) 0.0105(11) 0.0133(11) 0.0011(9) 0.0021(9) 0.0003(9)
C9 0.0181(13) 0.0120(12) 0.0165(12) 0.0004(9) 0.0023(10) -0.0001(10)
C10 0.0233(14) 0.0119(12) 0.0300(14) 0.0002(10) 0.0052(11) -0.0058(10)
C11 0.0185(13) 0.0182(13) 0.0268(14) -0.0021(11) 0.0097(11) -0.0027(10)
C12 0.0159(12) 0.0135(12) 0.0161(12) 0.0013(9) 0.0029(9) -0.0007(9)
C13 0.0187(13) 0.0124(12) 0.0194(12) -0.0017(10) -0.0006(10) -0.0010(10)
C14 0.0173(13) 0.0160(12) 0.0190(12) -0.0010(10) 0.0017(10) 0.0009(10)

loop_
_atom_type_symbol
_atom_type_description
_atom_type_scat_dispersion_real
_atom_type_scat_dispersion_imag
_atom_type_scat_source
C C 0.0033 0.0016 'International Tables Vol C Tables 4.2.6.8 and 6.1.1.4'
H H 0.0000 0.0000 'International Tables Vol C Tables 4.2.6.8 and 6.1.1.4'
N N 0.0061 0.0033 'International Tables Vol C Tables 4.2.6.8 and 6.1.1.4'
O O 0.0106 0.0060 'International Tables Vol C Tables 4.2.6.8 and 6.1.1.4'
Gd Gd -0.1653 3.9035 'International Tables Vol C Tables 4.2.6.8 and 6.1.1.4'

loop_
_geom_angle_atom_site_label_1
_geom_angle_atom_site_label_2
_geom_angle_atom_site_label_3
_geom_angle
_geom_angle_site_symmetry_1
_geom_angle_site_symmetry_3
O5 Gd1 O1 79.42(6) 1_545 .
O5 Gd1 O8 77.20(6) 1_545 .
O1 Gd1 O8 151.85(6) . .
O5 Gd1 O6 136.79(6) 1_545 2_667
O1 Gd1 O6 74.98(6) . 2_667
O8 Gd1 O6 133.17(6) . 2_667
O5 Gd1 O10 72.35(7) 1_545 .
O1 Gd1 O10 81.26(6) . .
O8 Gd1 O10 76.89(7) . .
O6 Gd1 O10 135.13(6) 2_667 .
O5 Gd1 O9 115.16(7) 1_545 .
O1 Gd1 O9 136.81(6) . .
O8 Gd1 O9 68.68(6) . .
O6 Gd1 O9 67.17(6) 2_667 .
O10 Gd1 O9 141.12(6) . .
O5 Gd1 O1 68.72(6) 1_545 2_657
O1 Gd1 O1 74.04(6) . 2_657
O8 Gd1 O1 111.05(6) . 2_657
O6 Gd1 O1 71.07(6) 2_667 2_657
O10 Gd1 O1 136.83(6) . 2_657
O9 Gd1 O1 74.63(6) . 2_657
O5 Gd1 N2 134.00(7) 1_545 .
O1 Gd1 N2 125.59(6) . .
O8 Gd1 N2 64.78(6) . .
O6 Gd1 N2 89.14(6) 2_667 .
O10 Gd1 N2 74.53(7) . .
O9 Gd1 N2 74.85(6) . .
O1 Gd1 N2 148.24(6) 2_657 .
O5 Gd1 N1 131.07(7) 1_545 .
O1 Gd1 N1 65.26(6) . .
O8 Gd1 N1 121.54(6) . .
O6 Gd1 N1 65.75(6) 2_667 .
O10 Gd1 N1 69.84(7) . .
O9 Gd1 N1 113.76(6) . .
O1 Gd1 N1 126.26(6) 2_657 .
N2 Gd1 N1 60.79(6) . .
O5 Gd1 Gd1 69.80(5) 1_545 2_657
O1 Gd1 Gd1 38.19(4) . 2_657
O8 Gd1 Gd1 140.18(4) . 2_657
O6 Gd1 Gd1 68.50(4) 2_667 2_657
O10 Gd1 Gd1 112.12(5) . 2_657
O9 Gd1 Gd1 105.88(4) . 2_657
O1 Gd1 Gd1 35.84(4) 2_657 2_657
N2 Gd1 Gd1 154.33(5) . 2_657
N1 Gd1 Gd1 97.21(5) . 2_657
C6 O1 Gd1 125.26(16) . .
C6 O1 Gd1 120.14(17) . 2_657
Gd1 O1 Gd1 105.96(6) . 2_657
C7 O4 H4 109.5 . .
C13 O5 Gd1 136.18(17) . 1_565
C13 O6 Gd1 131.64(16) . 2_667
C14 O8 Gd1 122.20(15) . .
Gd1 O9 H1W 108.2 . .
Gd1 O9 H2W 119.8 . .
H1W O9 H2W 106.6 . .
Gd1 O10 H3W 121.3 . .
Gd1 O10 H4W 135.8 . .
H3W O10 H4W 102.8 . .
H5W O11 H6W 111.1 . .
C5 N1 C1 120.3(2) . .
C5 N1 Gd1 123.37(16) . .
C1 N1 Gd1 115.96(16) . .
C12 N2 C8 120.2(2) . .
C12 N2 Gd1 114.26(15) . .
C8 N2 Gd1 121.81(16) . .
N1 C1 C2 122.5(2) . .
N1 C1 C6 116.8(2) . .
C2 C1 C6 120.7(2) . .
C1 C2 C3 117.6(3) . .
C1 C2 H2 121.2 . .
C3 C2 H2 121.2 . .
C4 C3 C2 120.4(2) . .
C4 C3 H3 119.8 . .
C2 C3 H3 119.8 . .
C3 C4 C5 118.6(2) . .
C3 C4 C7 117.7(2) . .
C5 C4 C7 123.3(2) . .
N1 C5 C4 120.2(2) . .
N1 C5 C8 113.9(2) . .
C4 C5 C8 125.8(2) . .
O2 C6 O1 124.8(3) . .
O2 C6 C1 118.9(2) . .
O1 C6 C1 116.3(2) . .
O3 C7 O4 125.1(2) . .
O3 C7 C4 122.1(2) . .
O4 C7 C4 112.8(2) . .
N2 C8 C9 120.6(2) . .
N2 C8 C5 111.9(2) . .
C9 C8 C5 127.4(2) . .
C10 C9 C8 117.5(2) . .
C10 C9 C13 117.5(2) . .
C8 C9 C13 124.8(2) . .
C11 C10 C9 120.9(2) . .
C11 C10 H10 119.6 . .
C9 C10 H10 119.6 . .
C10 C11 C12 117.8(2) . .
C10 C11 H11 121.1 . .
C12 C11 H11 121.1 . .
N2 C12 C11 121.9(2) . .
N2 C12 C14 115.9(2) . .
C11 C12 C14 122.2(2) . .
O6 C13 O5 126.4(2) . .
O6 C13 C9 117.5(2) . .
O5 C13 C9 116.0(2) . .
O7 C14 O8 126.2(2) . .
O7 C14 C12 117.3(2) . .
O8 C14 C12 116.4(2) . .

loop_
_geom_bond_atom_site_label_1
_geom_bond_atom_site_label_2
_geom_bond_distance
_geom_bond_site_symmetry_2
Gd1 O5 2.3947(18) 1_545
Gd1 O1 2.3954(17) .
Gd1 O8 2.4208(18) .
Gd1 O6 2.4629(17) 2_667
Gd1 O10 2.463(2) .
Gd1 O9 2.4796(18) .
Gd1 O1 2.5296(17) 2_657
Gd1 N2 2.568(2) .
Gd1 N1 2.592(2) .
Gd1 Gd1 3.9332(3) 2_657
O1 C6 1.300(3) .
O1 Gd1 2.5296(17) 2_657
O2 C6 1.216(4) .
O3 C7 1.212(3) .
O4 C7 1.319(3) .
O4 H4 0.8200 .
O5 C13 1.261(3) .
O5 Gd1 2.3947(18) 1_565
O6 C13 1.261(3) .
O6 Gd1 2.4629(17) 2_667
O7 C14 1.240(3) .
O8 C14 1.279(3) .
O9 H1W 0.8500 .
O9 H2W 0.8500 .
O10 H3W 0.8500 .
O10 H4W 0.8500 .
O11 H5W 0.8500 .
O11 H6W 0.8500 .
N1 C5 1.341(3) .
N1 C1 1.347(3) .
N2 C12 1.342(3) .
N2 C8 1.350(3) .
C1 C2 1.391(4) .
C1 C6 1.509(4) .
C2 C3 1.388(4) .
C2 H2 0.9300 .
C3 C4 1.389(4) .
C3 H3 0.9300 .
C4 C5 1.415(3) .
C4 C7 1.502(3) .
C5 C8 1.504(3) .
C8 C9 1.412(3) .
C9 C10 1.393(4) .
C9 C13 1.517(3) .
C10 C11 1.386(4) .
C10 H10 0.9300 .
C11 C12 1.393(4) .
C11 H11 0.9300 .
C12 C14 1.517(3) .

loop_
_geom_hbond_atom_site_label_D
_geom_hbond_atom_site_label_H
_geom_hbond_atom_site_label_A
_geom_hbond_distance_DH
_geom_hbond_distance_HA
_geom_hbond_distance_DA
_geom_hbond_angle_DHA
_geom_hbond_site_symmetry_A
O4 H4 O11 0.82 1.77 2.585(3) 177.6 1_565
O9 H1W O4 0.85 2.09 2.924(3) 166.4 2_667
O9 H2W O2 0.85 2.15 2.908(3) 147.5 1_655
O10 H3W O3 0.85 1.99 2.808(3) 162.1 2_666
O10 H4W O11 0.85 2.01 2.858(3) 172.9 .
O11 H5W O7 0.85 1.85 2.697(3) 177.7 1_455
O11 H6W O8 0.85 1.95 2.789(3) 167.2 2_656

loop_
_geom_torsion_atom_site_label_1
_geom_torsion_atom_site_label_2
_geom_torsion_atom_site_label_3
_geom_torsion_atom_site_label_4
_geom_torsion
_geom_torsion_site_symmetry_1
_geom_torsion_site_symmetry_4
O5 Gd1 O1 C6 -142.0(2) 1_545 .
O8 Gd1 O1 C6 -107.7(2) . .
O6 Gd1 O1 C6 73.2(2) 2_667 .
O10 Gd1 O1 C6 -68.4(2) . .
O9 Gd1 O1 C6 102.4(2) . .
O1 Gd1 O1 C6 147.3(2) 2_657 .
N2 Gd1 O1 C6 -4.6(2) . .
N1 Gd1 O1 C6 3.3(2) . .
Gd1 Gd1 O1 C6 147.3(3) 2_657 .
O5 Gd1 O1 Gd1 70.69(7) 1_545 2_657
O8 Gd1 O1 Gd1 104.91(12) . 2_657
O6 Gd1 O1 Gd1 -74.18(7) 2_667 2_657
O10 Gd1 O1 Gd1 144.23(8) . 2_657
O9 Gd1 O1 Gd1 -44.96(11) . 2_657
O1 Gd1 O1 Gd1 0.0 2_657 2_657
N2 Gd1 O1 Gd1 -151.98(6) . 2_657
N1 Gd1 O1 Gd1 -144.02(9) . 2_657
O5 Gd1 O8 C14 173.58(19) 1_545 .
O1 Gd1 O8 C14 139.05(18) . .
O6 Gd1 O8 C14 -42.2(2) 2_667 .
O10 Gd1 O8 C14 99.03(19) . .
O9 Gd1 O8 C14 -62.59(18) . .
O1 Gd1 O8 C14 -125.52(18) 2_657 .
N2 Gd1 O8 C14 20.15(18) . .
N1 Gd1 O8 C14 43.0(2) . .
Gd1 Gd1 O8 C14 -152.05(15) 2_657 .
O5 Gd1 N1 C5 -130.98(18) 1_545 .
O1 Gd1 N1 C5 -178.9(2) . .
O8 Gd1 N1 C5 -30.0(2) . .
O6 Gd1 N1 C5 97.13(19) 2_667 .
O10 Gd1 N1 C5 -89.44(19) . .
O9 Gd1 N1 C5 48.7(2) . .
O1 Gd1 N1 C5 136.60(17) 2_657 .
N2 Gd1 N1 C5 -6.34(17) . .
Gd1 Gd1 N1 C5 159.60(18) 2_657 .
O5 Gd1 N1 C1 42.4(2) 1_545 .
O1 Gd1 N1 C1 -5.53(17) . .
O8 Gd1 N1 C1 143.37(17) . .
O6 Gd1 N1 C1 -89.48(18) 2_667 .
O10 Gd1 N1 C1 83.96(18) . .
O9 Gd1 N1 C1 -137.93(17) . .
O1 Gd1 N1 C1 -50.0(2) 2_657 .
N2 Gd1 N1 C1 167.1(2) . .
Gd1 Gd1 N1 C1 -27.01(18) 2_657 .
O5 Gd1 N2 C12 -58.8(2) 1_545 .
O1 Gd1 N2 C12 -170.93(15) . .
O8 Gd1 N2 C12 -21.45(16) . .
O6 Gd1 N2 C12 118.31(17) 2_667 .
O10 Gd1 N2 C12 -103.99(17) . .
O9 Gd1 N2 C12 51.76(17) . .
O1 Gd1 N2 C12 68.2(2) 2_657 .
N1 Gd1 N2 C12 -179.22(19) . .
Gd1 Gd1 N2 C12 146.98(13) 2_657 .
O5 Gd1 N2 C8 142.92(17) 1_545 .
O1 Gd1 N2 C8 30.8(2) . .
O8 Gd1 N2 C8 -179.7(2) . .
O6 Gd1 N2 C8 -39.98(18) 2_667 .
O10 Gd1 N2 C8 97.71(19) . .
O9 Gd1 N2 C8 -106.54(19) . .
O1 Gd1 N2 C8 -90.1(2) 2_657 .
N1 Gd1 N2 C8 22.49(17) . .
Gd1 Gd1 N2 C8 -11.3(3) 2_657 .
C5 N1 C1 C2 -0.8(4) . .
Gd1 N1 C1 C2 -174.4(2) . .
C5 N1 C1 C6 -179.1(2) . .
Gd1 N1 C1 C6 7.3(3) . .
N1 C1 C2 C3 3.3(4) . .
C6 C1 C2 C3 -178.5(3) . .
C1 C2 C3 C4 -0.7(4) . .
C2 C3 C4 C5 -3.9(4) . .
C2 C3 C4 C7 169.6(3) . .
C1 N1 C5 C4 -4.1(3) . .
Gd1 N1 C5 C4 168.99(17) . .
C1 N1 C5 C8 179.5(2) . .
Gd1 N1 C5 C8 -7.4(3) . .
C3 C4 C5 N1 6.5(4) . .
C7 C4 C5 N1 -166.7(2) . .
C3 C4 C5 C8 -177.6(2) . .
C7 C4 C5 C8 9.2(4) . .
Gd1 O1 C6 O2 -178.8(3) . .
Gd1 O1 C6 O2 -35.6(5) 2_657 .
Gd1 O1 C6 C1 -0.9(4) . .
Gd1 O1 C6 C1 142.2(2) 2_657 .
N1 C1 C6 O2 173.3(3) . .
C2 C1 C6 O2 -5.0(5) . .
N1 C1 C6 O1 -4.6(4) . .
C2 C1 C6 O1 177.0(3) . .
C3 C4 C7 O3 -140.5(3) . .
C5 C4 C7 O3 32.7(4) . .
C3 C4 C7 O4 36.3(3) . .
C5 C4 C7 O4 -150.5(2) . .
C12 N2 C8 C9 -9.4(3) . .
Gd1 N2 C8 C9 147.64(17) . .
C12 N2 C8 C5 168.5(2) . .
Gd1 N2 C8 C5 -34.4(3) . .
N1 C5 C8 N2 25.9(3) . .
C4 C5 C8 N2 -150.3(2) . .
N1 C5 C8 C9 -156.4(2) . .
C4 C5 C8 C9 27.5(4) . .
N2 C8 C9 C10 11.0(3) . .
C5 C8 C9 C10 -166.5(2) . .
N2 C8 C9 C13 -163.6(2) . .
C5 C8 C9 C13 18.8(4) . .
C8 C9 C10 C11 -3.7(4) . .
C13 C9 C10 C11 171.3(2) . .
C9 C10 C11 C12 -4.8(4) . .
C8 N2 C12 C11 0.2(4) . .
Gd1 N2 C12 C11 -158.4(2) . .
C8 N2 C12 C14 -178.9(2) . .
Gd1 N2 C12 C14 22.4(3) . .
C10 C11 C12 N2 6.9(4) . .
C10 C11 C12 C14 -174.1(2) . .
Gd1 O6 C13 O5 -36.3(4) 2_667 .
Gd1 O6 C13 C9 139.84(18) 2_667 .
Gd1 O5 C13 O6 10.6(4) 1_565 .
Gd1 O5 C13 C9 -165.59(17) 1_565 .
C10 C9 C13 O6 -154.8(2) . .
C8 C9 C13 O6 19.8(4) . .
C10 C9 C13 O5 21.7(3) . .
C8 C9 C13 O5 -163.6(2) . .
Gd1 O8 C14 O7 165.9(2) . .
Gd1 O8 C14 C12 -16.5(3) . .
N2 C12 C14 O7 172.2(2) . .
C11 C12 C14 O7 -6.9(4) . .
N2 C12 C14 O8 -5.7(3) . .
C11 C12 C14 O8 175.2(2) . .
